data_4114409
loop_
_publ_author_name
'Ana Galet'
'Virginie Niel'
'M. Carmen Mu\~noz'
'Jos\'e A. Real'

_publ_section_title
;
 Synergy between Spin Crossover and Metallophilicity in Triple
 Interpenetrated 3D Nets with the NbO Structure Type
;
_journal_name_full 'Journal of the American Chemical Society'
_journal_page_first 14224
_journal_page_last 14225
_journal_paper_doi 10.1021/ja0377347
_journal_volume 125
_journal_year 2003
_chemical_formula_sum 'C48 H28 Ag6 Fe3 N24 O2'
_chemical_formula_weight 1787.71
_chemical_name_systematic
;
 ?
;
_space_group_IT_number 147
_symmetry_cell_setting trigonal
_symmetry_space_group_name_Hall '-P 3'
_symmetry_space_group_name_H-M 'P -3'
_atom_sites_solution_hydrogens geom
_atom_sites_solution_primary direct
_atom_sites_solution_secondary difmap
_audit_creation_method SHELXL-97
_cell_angle_alpha 90.00
_cell_angle_beta 90.00
_cell_angle_gamma 120.00
_cell_formula_units_Z 1
_cell_length_a 15.7070(9)
_cell_length_b 15.7070(9)
_cell_length_c 7.2040(3)
_cell_measurement_temperature 240(2)
_cell_volume 1539.19(14)
_computing_structure_refinement 'SHELXL-97 (Sheldrick, 1997)'
_diffrn_ambient_temperature 240(2)
_diffrn_measured_fraction_theta_full 0.973
_diffrn_measured_fraction_theta_max 0.973
_diffrn_radiation_monochromator graphite
_diffrn_radiation_source 'fine-focus sealed tube'
_diffrn_radiation_type MoK\a
_diffrn_radiation_wavelength 0.71073
_diffrn_reflns_av_R_equivalents 0.0712
_diffrn_reflns_av_sigmaI/netI 0.0793
_diffrn_reflns_limit_h_max 20
_diffrn_reflns_limit_h_min -16
_diffrn_reflns_limit_k_max 10
_diffrn_reflns_limit_k_min -20
_diffrn_reflns_limit_l_max 6
_diffrn_reflns_limit_l_min -9
_diffrn_reflns_number 5899
_diffrn_reflns_theta_full 27.49
_diffrn_reflns_theta_max 27.49
_diffrn_reflns_theta_min 3.84
_exptl_absorpt_coefficient_mu 2.608
_exptl_absorpt_correction_type none
_exptl_crystal_colour yellow-orange
_exptl_crystal_density_diffrn 1.929
_exptl_crystal_description parallelepipeds
_exptl_crystal_F_000 860
_exptl_crystal_size_max 0.15
_exptl_crystal_size_mid 0.06
_exptl_crystal_size_min 0.06
_refine_diff_density_max 1.305
_refine_diff_density_min -0.929
_refine_diff_density_rms 0.247
_refine_ls_extinction_coef 0.0018(19)
_refine_ls_extinction_expression Fc^*^=kFc[1+0.001xFc^2^\l^3^/sin(2\q)]^-1/4^
_refine_ls_extinction_method SHELXL
_refine_ls_goodness_of_fit_ref 1.017
_refine_ls_hydrogen_treatment mixed
_refine_ls_matrix_type full
_refine_ls_number_parameters 75
_refine_ls_number_reflns 2305
_refine_ls_number_restraints 2
_refine_ls_restrained_S_all 1.017
_refine_ls_R_factor_all 0.1382
_refine_ls_R_factor_gt 0.0879
_refine_ls_shift/su_max 0.048
_refine_ls_shift/su_mean 0.003
_refine_ls_structure_factor_coef Fsqd
_refine_ls_weighting_details 'calc w=1/[\s^2^(Fo^2^)+(0.1550P)^2^+9.5664P] where P=(Fo^2^+2Fc^2^)/3'
_refine_ls_weighting_scheme calc
_refine_ls_wR_factor_gt 0.2393
_refine_ls_wR_factor_ref 0.2725
_reflns_number_gt 1426
_reflns_number_total 2305
_reflns_threshold_expression >2sigma(I)
_cod_data_source_file ja0377347si20031016_123918.cif
_cod_data_source_block global
_cod_original_cell_volume 1539.18(14)
_cod_database_code 4114409

loop_
_symmetry_equiv_pos_as_xyz
'x, y, z'
'-y, x-y, z'
'-x+y, -x, z'
'-x, -y, -z'
'y, -x+y, -z'
'x-y, x, -z'

loop_
_atom_site_label
_atom_site_type_symbol
_atom_site_fract_x
_atom_site_fract_y
_atom_site_fract_z
_atom_site_U_iso_or_equiv
_atom_site_adp_type
_atom_site_occupancy
_atom_site_symmetry_multiplicity
_atom_site_calc_flag
_atom_site_refinement_flags
Ag1 Ag 0.52846(9) 0.26432(7) 0.99999(13) 0.0637(5) Uani 1 1 d .
Fe1 Fe 0.5000 0.5000 1.5000 0.0244(5) Uani 1 2 d S
N1 N 0.5150(8) 0.4039(7) 1.3107(12) 0.049(2) Uani 1 1 d .
N2 N 0.4042(7) 0.5162(8) 1.3119(13) 0.049(2) Uani 1 1 d .
C1 C 0.5221(10) 0.3523(9) 1.2071(15) 0.051(3) Uani 1 1 d .
C2 C 0.5229(10) 0.1698(9) 0.7957(15) 0.053(3) Uani 1 1 d .
N3 N 0.3714(6) 0.3730(6) 1.6258(12) 0.050(2) Uiso 1 1 d G
C3 C 0.3655(8) 0.2833(7) 1.6629(18) 0.084(5) Uiso 1 1 d G
C4 C 0.2790(11) 0.2057(7) 1.733(2) 0.139(9) Uiso 1 1 d G
C5 C 0.1985(9) 0.2178(10) 1.767(3) 0.157(11) Uiso 1 1 d G
C6 C 0.2045(7) 0.3075(12) 1.730(3) 0.168(12) Uiso 1 1 d GD
C7 C 0.2909(8) 0.3851(8) 1.6592(19) 0.085(5) Uiso 1 1 d G
C8 C 0.1070(11) 0.247(2) 1.755(5) 0.169(12) Uiso 1 1 d D
N4 N 0.0185(18) 0.223(3) 1.778(7) 0.277(19) Uiso 1 1 d D
O1 O 0.0000 0.0000 0.5000 0.31(4) Uiso 1 6 d S
O2 O 0.0000 0.0000 0.0000 0.56(12) Uiso 1 6 d S

loop_
_atom_site_aniso_label
_atom_site_aniso_U_11
_atom_site_aniso_U_22
_atom_site_aniso_U_33
_atom_site_aniso_U_23
_atom_site_aniso_U_13
_atom_site_aniso_U_12
Ag1 0.1006(10) 0.0603(8) 0.0438(6) -0.0210(4) 0.0006(4) 0.0504(7)
Fe1 0.0266(10) 0.0287(10) 0.0210(9) -0.0034(6) -0.0031(6) 0.0162(8)
N1 0.070(7) 0.052(6) 0.040(5) -0.015(4) -0.005(4) 0.042(5)
N2 0.051(6) 0.064(6) 0.046(5) -0.005(4) -0.014(4) 0.040(5)
C1 0.076(9) 0.051(7) 0.036(5) -0.009(5) -0.001(5) 0.040(7)
C2 0.081(9) 0.057(7) 0.032(5) -0.014(5) -0.005(5) 0.042(7)

loop_
_atom_type_symbol
_atom_type_description
_atom_type_scat_dispersion_real
_atom_type_scat_dispersion_imag
_atom_type_scat_source
C C 0.0033 0.0016 'International Tables Vol C Tables 4.2.6.8 and 6.1.1.4'
H H 0.0000 0.0000 'International Tables Vol C Tables 4.2.6.8 and 6.1.1.4'
N N 0.0061 0.0033 'International Tables Vol C Tables 4.2.6.8 and 6.1.1.4'
O O 0.0106 0.0060 'International Tables Vol C Tables 4.2.6.8 and 6.1.1.4'
Ag Ag -0.8971 1.1015 'International Tables Vol C Tables 4.2.6.8 and 6.1.1.4'
Fe Fe 0.3463 0.8444 'International Tables Vol C Tables 4.2.6.8 and 6.1.1.4'

loop_
_geom_angle_atom_site_label_1
_geom_angle_atom_site_label_2
_geom_angle_atom_site_label_3
_geom_angle
_geom_angle_site_symmetry_1
_geom_angle_site_symmetry_3
C2 Ag1 C1 175.5(5) . .
C2 Ag1 Ag1 112.4(4) . 3_665
C1 Ag1 Ag1 72.0(4) . 3_665
C2 Ag1 Ag1 71.4(4) . 2_655
C1 Ag1 Ag1 112.5(4) . 2_655
Ag1 Ag1 Ag1 60.0 3_665 2_655
N1 Fe1 N1 180.000(3) . 4_668
N1 Fe1 N2 90.7(4) . .
N1 Fe1 N2 89.3(4) 4_668 .
N1 Fe1 N2 89.3(4) . 4_668
N1 Fe1 N2 90.7(4) 4_668 4_668
N2 Fe1 N2 180.000(3) . 4_668
N1 Fe1 N3 90.1(4) . 4_668
N1 Fe1 N3 89.9(4) 4_668 4_668
N2 Fe1 N3 90.7(4) . 4_668
N2 Fe1 N3 89.3(4) 4_668 4_668
N1 Fe1 N3 89.9(4) . .
N1 Fe1 N3 90.1(4) 4_668 .
N2 Fe1 N3 89.3(4) . .
N2 Fe1 N3 90.7(4) 4_668 .
N3 Fe1 N3 180.0(4) 4_668 .
C1 N1 Fe1 179.0(10) . .
C2 N2 Fe1 177.1(10) 6_557 .
N1 C1 Ag1 174.0(11) . .
N2 C2 Ag1 175.9(12) 5_557 .
C3 N3 C7 120.0 . .
C3 N3 Fe1 124.3(6) . .
C7 N3 Fe1 115.6(6) . .
N3 C3 C4 120.0 . .
C5 C4 C3 120.0 . .
C4 C5 C6 120.0 . .
C4 C5 C8 165.7(14) . .
C6 C5 C8 50.4(9) . .
C8 C6 C7 159.0(19) . .
C8 C6 C5 77.3(17) . .
C7 C6 C5 120.0 . .
C6 C7 N3 120.0 . .
N4 C8 C6 157(4) . .
N4 C8 C5 150(3) . .
C6 C8 C5 52.4(9) . .

loop_
_geom_bond_atom_site_label_1
_geom_bond_atom_site_label_2
_geom_bond_distance
_geom_bond_site_symmetry_2
Ag1 C2 2.061(10) .
Ag1 C1 2.069(10) .
Ag1 Ag1 3.256(2) 3_665
Ag1 Ag1 3.256(2) 2_655
Fe1 N1 2.133(8) .
Fe1 N1 2.133(8) 4_668
Fe1 N2 2.133(9) .
Fe1 N2 2.133(9) 4_668
Fe1 N3 2.203(8) 4_668
Fe1 N3 2.203(8) .
N1 C1 1.148(14) .
N2 C2 1.157(14) 6_557
C2 N2 1.157(14) 5_557
N3 C3 1.3900 .
N3 C7 1.3900 .
C3 C4 1.3900 .
C4 C5 1.3900 .
C5 C6 1.3900 .
C5 C8 1.71(3) .
C6 C8 1.351(10) .
C6 C7 1.3900 .
C8 N4 1.258(10) .
